data_7053251
loop_
_publ_author_name
'Gruber, Tobias'
'Gruner, Margit'
'Fischer, Conrad'
'Seichter, Wilhelm'
'Bombicz, Petra'
'Weber, Edwin'

_publ_section_title
;
 Conformational behaviour and first crystal structures of a calix[4]arene
 featuring a laterally positioned carboxylic acid function in unsolvated
 and solvent-complexed forms
;
_journal_issue 2
_journal_name_full 'New Journal of Chemistry'
_journal_page_first 250
_journal_paper_doi 10.1039/b904489b
_journal_volume 34
_journal_year 2010
_chemical_formula_moiety 'C49 H64 O6, C4 H8 O, C2 H6 O'
_chemical_formula_sum 'C55 H78 O8'
_chemical_formula_weight 867.17
_chemical_name_systematic
;
?
;
_space_group_IT_number 29
_symmetry_cell_setting orthorhombic
_symmetry_space_group_name_Hall 'P 2c -2ac'
_symmetry_space_group_name_H-M 'P c a 21'
_atom_sites_solution_hydrogens geom
_atom_sites_solution_primary direct
_atom_sites_solution_secondary difmap
_audit_creation_method SHELXL-97
_cell_angle_alpha 90.00
_cell_angle_beta 90.00
_cell_angle_gamma 90.00
_cell_formula_units_Z 4
_cell_length_a 23.9696(6)
_cell_length_b 17.1752(5)
_cell_length_c 12.4147(3)
_cell_measurement_reflns_used 5703
_cell_measurement_temperature 93(2)
_cell_measurement_theta_max 26.37
_cell_measurement_theta_min 2.36
_cell_volume 5110.9(2)
_computing_cell_refinement 'SAINT-NT (Bruker, 2003)'
_computing_data_collection 'Kappa APEX 2 (Bruker-AXS)'
_computing_data_reduction SAINT
_computing_molecular_graphics 'ORTEP-3 (Farrugia)'
_computing_publication_material SHELXTL
_computing_structure_refinement 'SHELXL-97 (Sheldrick, 1997)'
_computing_structure_solution 'SHELXS-97 (Sheldrick, 1990)'
_diffrn_ambient_temperature 93(2)
_diffrn_measured_fraction_theta_full 1.000
_diffrn_measured_fraction_theta_max 1.000
_diffrn_measurement_device_type 'CCD area detector'
_diffrn_measurement_method 'phi and omega scans'
_diffrn_radiation_monochromator graphite
_diffrn_radiation_source 'fine-focus sealed tube'
_diffrn_radiation_type MoK\a
_diffrn_radiation_wavelength 0.71073
_diffrn_reflns_av_R_equivalents 0.0472
_diffrn_reflns_av_sigmaI/netI 0.0245
_diffrn_reflns_limit_h_max 30
_diffrn_reflns_limit_h_min -30
_diffrn_reflns_limit_k_max 21
_diffrn_reflns_limit_k_min -22
_diffrn_reflns_limit_l_max 15
_diffrn_reflns_limit_l_min -15
_diffrn_reflns_number 58087
_diffrn_reflns_theta_full 27.09
_diffrn_reflns_theta_max 27.09
_diffrn_reflns_theta_min 1.19
_diffrn_standards_decay_% <1%
_exptl_absorpt_coefficient_mu 0.074
_exptl_absorpt_correction_T_max 0.9898
_exptl_absorpt_correction_T_min 0.9370
_exptl_absorpt_correction_type multi-scan
_exptl_absorpt_process_details 'SADABS (Sheldrick, 2004)'
_exptl_crystal_colour colourless
_exptl_crystal_density_diffrn 1.127
_exptl_crystal_density_method 'not measured'
_exptl_crystal_description plate
_exptl_crystal_F_000 1888
_exptl_crystal_size_max 0.46
_exptl_crystal_size_mid 0.15
_exptl_crystal_size_min 0.14
_refine_diff_density_max 0.535
_refine_diff_density_min -0.494
_refine_diff_density_rms 0.056
_refine_ls_abs_structure_details 'Flack H D (1983), Acta Cryst. A39, 876-881'
_refine_ls_extinction_method none
_refine_ls_goodness_of_fit_ref 1.044
_refine_ls_hydrogen_treatment constr
_refine_ls_matrix_type full
_refine_ls_number_parameters 578
_refine_ls_number_reflns 5898
_refine_ls_number_restraints 12
_refine_ls_restrained_S_all 1.053
_refine_ls_R_factor_all 0.0634
_refine_ls_R_factor_gt 0.0566
_refine_ls_shift/su_max 0.003
_refine_ls_shift/su_mean 0.001
_refine_ls_structure_factor_coef Fsqd
_refine_ls_weighting_details 'calc w=1/[\s^2^(Fo^2^)+(0.0833P)^2^+1.1865P] where P=(Fo^2^+2Fc^2^)/3'
_refine_ls_weighting_scheme calc
_refine_ls_wR_factor_gt 0.1470
_refine_ls_wR_factor_ref 0.1619
_reflns_number_gt 5183
_reflns_number_total 5898
_reflns_threshold_expression >2sigma(I)
_cod_data_source_file b904489b.txt
_cod_data_source_block mape4b2
_cod_depositor_comments
;
The following automatic conversions were performed:

'_exptl_absorpt_correction_type' value 'multi scan' changed to
'multi-scan' according to
/home/saulius/struct/CIF-dictionaries/cif_core.dic dictionary named
'cif_core.dic' version 2.4.2 from 2011-04-26.

Automatic conversion script
Id: cif_fix_values 1891 2012-01-12 08:04:46Z andrius 
;
_cod_database_code 7053251

loop_
_symmetry_equiv_pos_as_xyz
'x, y, z'
'-x, -y, z+1/2'
'x+1/2, -y, z'
'-x+1/2, y, z+1/2'

loop_
_atom_site_label
_atom_site_type_symbol
_atom_site_fract_x
_atom_site_fract_y
_atom_site_fract_z
_atom_site_U_iso_or_equiv
_atom_site_adp_type
_atom_site_occupancy
_atom_site_symmetry_multiplicity
_atom_site_calc_flag
_atom_site_refinement_flags
_atom_site_disorder_assembly
_atom_site_disorder_group
O1 O 0.05745(9) 0.01484(12) 0.22734(18) 0.0205(4) Uani 1 1 d . A 1
O2 O 0.05373(8) 0.12238(12) 0.04056(17) 0.0178(4) Uani 1 1 d . A 1
O3 O 0.16283(9) 0.21069(12) -0.00118(18) 0.0211(4) Uani 1 1 d . A 1
O4 O 0.10734(9) 0.24339(13) 0.32619(18) 0.0239(5) Uani 1 1 d . A 1
O5 O 0.0738(2) 0.23317(18) -0.2941(2) 0.0616(11) Uani 1 1 d . A 1
H5 H 0.0822 0.2585 -0.3496 0.092 Uiso 1 1 calc R A 1
O6 O 0.03998(15) 0.34434(17) -0.2392(2) 0.0502(8) Uani 1 1 d . A 1
C1 C 0.02017(12) 0.06142(16) 0.2827(2) 0.0178(6) Uani 1 1 d . A 1
C2 C 0.03666(12) 0.09493(17) 0.3806(2) 0.0185(6) Uani 1 1 d . A 1
C3 C -0.00170(12) 0.14055(16) 0.4375(2) 0.0182(6) Uani 1 1 d . A 1
H3 H 0.0088 0.1614 0.5055 0.022 Uiso 1 1 calc R A 1
C4 C -0.05487(12) 0.15636(16) 0.3973(3) 0.0189(6) Uani 1 1 d . A 1
C5 C -0.06820(12) 0.12645(16) 0.2960(3) 0.0188(6) Uani 1 1 d . A 1
H5A H -0.1035 0.1385 0.2656 0.023 Uiso 1 1 calc R A 1
C6 C -0.03143(12) 0.07934(16) 0.2375(2) 0.0170(6) Uani 1 1 d . A 1
C7 C -0.04603(12) 0.05412(17) 0.1236(2) 0.0175(6) Uani 1 1 d . A 1
H7A H -0.0833 0.0293 0.1237 0.021 Uiso 1 1 calc R A 1
H7B H -0.0186 0.0150 0.0988 0.021 Uiso 1 1 calc R A 1
C8 C 0.00372(11) 0.15168(16) 0.0039(2) 0.0153(5) Uani 1 1 d . A 1
C9 C -0.04624(12) 0.12270(16) 0.0462(2) 0.0169(6) Uani 1 1 d . A 1
C10 C -0.09631(12) 0.15995(17) 0.0199(3) 0.0201(6) Uani 1 1 d . A 1
H10 H -0.1303 0.1408 0.049 0.024 Uiso 1 1 calc R A 1
C11 C -0.09729(13) 0.22504(17) -0.0485(2) 0.0199(6) Uani 1 1 d . A 1
C12 C -0.04682(12) 0.24999(17) -0.0934(2) 0.0191(6) Uani 1 1 d . A 1
H12 H -0.0470 0.2924 -0.1425 0.023 Uiso 1 1 calc R A 1
C13 C 0.00356(12) 0.21444(16) -0.0682(2) 0.0174(6) Uani 1 1 d . A 1
C14 C 0.06028(12) 0.24390(17) -0.1084(2) 0.0180(6) Uani 1 1 d . A 1
H14 H 0.0846 0.1977 -0.1136 0.022 Uiso 1 1 calc R A 1
C15 C 0.13445(12) 0.27851(17) 0.0275(2) 0.0193(6) Uani 1 1 d . A 1
C16 C 0.08551(13) 0.29917(16) -0.0252(2) 0.0191(6) Uani 1 1 d . A 1
C17 C 0.05864(13) 0.36728(17) 0.0048(3) 0.0215(6) Uani 1 1 d . A 1
H17 H 0.0252 0.3815 -0.0312 0.026 Uiso 1 1 calc R A 1
C18 C 0.07916(14) 0.41578(17) 0.0863(3) 0.0245(7) Uani 1 1 d . A 1
C19 C 0.12692(14) 0.39101(18) 0.1407(3) 0.0248(7) Uani 1 1 d . A 1
H19 H 0.1416 0.4227 0.1967 0.030 Uiso 1 1 calc R A 1
C20 C 0.15379(13) 0.32113(18) 0.1155(3) 0.0221(6) Uani 1 1 d . A 1
C21 C 0.19968(13) 0.28941(18) 0.1884(3) 0.0239(6) Uani 1 1 d . A 1
H21A H 0.2355 0.2910 0.1487 0.029 Uiso 1 1 calc R A 1
H21B H 0.2033 0.3241 0.2517 0.029 Uiso 1 1 calc R A 1
C22 C 0.14560(12) 0.18611(18) 0.2961(2) 0.0197(6) Uani 1 1 d . A 1
C23 C 0.19003(13) 0.20689(18) 0.2280(2) 0.0213(6) Uani 1 1 d . A 1
C24 C 0.22778(13) 0.14874(19) 0.1992(2) 0.0221(6) Uani 1 1 d . A 1
H24 H 0.2576 0.1617 0.1521 0.027 Uiso 1 1 calc R A 1
C25 C 0.22361(12) 0.07232(18) 0.2367(2) 0.0214(6) Uani 1 1 d . A 1
C26 C 0.18030(12) 0.05535(18) 0.3064(2) 0.0204(6) Uani 1 1 d . A 1
H26 H 0.1771 0.0040 0.3341 0.024 Uiso 1 1 calc R A 1
C27 C 0.14100(12) 0.11111(18) 0.3376(2) 0.0196(6) Uani 1 1 d . A 1
C28 C 0.09655(12) 0.08712(18) 0.4193(2) 0.0206(6) Uani 1 1 d . A 1
H28A H 0.1032 0.0322 0.4400 0.025 Uiso 1 1 calc R A 1
H28B H 0.1012 0.1193 0.4849 0.025 Uiso 1 1 calc R A 1
C29 C -0.09721(13) 0.20729(17) 0.4578(3) 0.0227(6) Uani 1 1 d . A 1
C30 C -0.07102(15) 0.24669(19) 0.5558(3) 0.0296(7) Uani 1 1 d . A 1
H30A H -0.0981 0.2825 0.5884 0.044 Uiso 1 1 calc R A 1
H30B H -0.0378 0.2757 0.5334 0.044 Uiso 1 1 calc R A 1
H30C H -0.0604 0.2070 0.6088 0.044 Uiso 1 1 calc R A 1
C31 C -0.14569(13) 0.1555(2) 0.4960(3) 0.0285(7) Uani 1 1 d . A 1
H31A H -0.1312 0.1141 0.5425 0.043 Uiso 1 1 calc R A 1
H31B H -0.1642 0.1323 0.4334 0.043 Uiso 1 1 calc R A 1
H31C H -0.1725 0.1871 0.5364 0.043 Uiso 1 1 calc R A 1
C32 C -0.11968(18) 0.2710(2) 0.3923(3) 0.0396(9) Uani 1 1 d . A 1
H32A H -0.1454 0.3010 0.4347 0.059 Uiso 1 1 calc R A 1
H32B H -0.1387 0.2499 0.3309 0.059 Uiso 1 1 calc R A 1
H32C H -0.0897 0.3038 0.3686 0.059 Uiso 1 1 calc R A 1
C33 C 0.05289(16) -0.06575(18) 0.2556(3) 0.0288(7) Uani 1 1 d . A 1
H33A H 0.0553 -0.0713 0.3340 0.043 Uiso 1 1 calc R A 1
H33B H 0.0833 -0.0950 0.2216 0.043 Uiso 1 1 calc R A 1
H33C H 0.0170 -0.0861 0.2305 0.043 Uiso 1 1 calc R A 1
C34 C -0.15127(13) 0.2698(2) -0.0719(3) 0.0268(7) Uani 1 1 d . A 1
C35 C -0.16324(17) 0.2696(3) -0.1937(3) 0.0404(9) Uani 1 1 d . A 1
H35A H -0.1305 0.2890 -0.2325 0.061 Uiso 1 1 calc R A 1
H35B H -0.1953 0.3033 -0.2088 0.061 Uiso 1 1 calc R A 1
H35C H -0.1716 0.2164 -0.2172 0.061 Uiso 1 1 calc R A 1
C36 C -0.20200(15) 0.2364(3) -0.0138(4) 0.0457(10) Uani 1 1 d . A 1
H36A H -0.2083 0.1827 -0.0376 0.069 Uiso 1 1 calc R A 1
H36B H -0.2349 0.2680 -0.0304 0.069 Uiso 1 1 calc R A 1
H36C H -0.1954 0.2370 0.0641 0.069 Uiso 1 1 calc R A 1
C37 C -0.14378(17) 0.3550(2) -0.0349(4) 0.0420(10) Uani 1 1 d . A 1
H37A H -0.1337 0.3559 0.0417 0.063 Uiso 1 1 calc R A 1
H37B H -0.1788 0.3835 -0.0456 0.063 Uiso 1 1 calc R A 1
H37C H -0.1141 0.3796 -0.0771 0.063 Uiso 1 1 calc R A 1
C38 C 0.07638(13) 0.05815(17) -0.0194(3) 0.0231(6) Uani 1 1 d . A 1
H38A H 0.0511 0.0135 -0.0142 0.035 Uiso 1 1 calc R A 1
H38B H 0.1129 0.0440 0.0102 0.035 Uiso 1 1 calc R A 1
H38C H 0.0806 0.0732 -0.0951 0.035 Uiso 1 1 calc R A 1
C39 C 0.04634(16) 0.48919(19) 0.1187(3) 0.0330(8) Uani 1 1 d . A 1
C40 C 0.0334(2) 0.5383(2) 0.0189(4) 0.0463(10) Uani 1 1 d . A 1
H40A H 0.0683 0.5538 -0.0160 0.069 Uiso 1 1 calc R A 1
H40B H 0.0126 0.5849 0.0403 0.069 Uiso 1 1 calc R A 1
H40C H 0.0109 0.5076 -0.0316 0.069 Uiso 1 1 calc R A 1
C41 C 0.0782(2) 0.5400(2) 0.1983(5) 0.0546(13) Uani 1 1 d . A 1
H41A H 0.0861 0.5101 0.2638 0.082 Uiso 1 1 calc R A 1
H41B H 0.0557 0.5857 0.2167 0.082 Uiso 1 1 calc R A 1
H41C H 0.1134 0.5569 0.1657 0.082 Uiso 1 1 calc R A 1
C42 C -0.00915(19) 0.4631(2) 0.1710(4) 0.0502(12) Uani 1 1 d . A 1
H42A H -0.0301 0.4308 0.1202 0.075 Uiso 1 1 calc R A 1
H42B H -0.0313 0.5091 0.1898 0.075 Uiso 1 1 calc R A 1
H42C H -0.0012 0.4331 0.2361 0.075 Uiso 1 1 calc R A 1
C43 C 0.20702(15) 0.2250(2) -0.0758(3) 0.0340(8) Uani 1 1 d . A 1
H43A H 0.1913 0.2399 -0.1457 0.051 Uiso 1 1 calc R A 1
H43B H 0.2294 0.1776 -0.0843 0.051 Uiso 1 1 calc R A 1
H43C H 0.2307 0.2672 -0.0487 0.051 Uiso 1 1 calc R A 1
C44 C 0.26789(13) 0.0121(2) 0.2042(3) 0.0245(7) Uani 1 1 d . A 1
C45 C 0.25263(16) -0.07017(18) 0.2388(3) 0.0320(8) Uani 1 1 d . A 1
H45A H 0.2813 -0.1066 0.2135 0.048 Uiso 1 1 calc R A 1
H45B H 0.2165 -0.0844 0.2077 0.048 Uiso 1 1 calc R A 1
H45C H 0.2503 -0.0725 0.3176 0.048 Uiso 1 1 calc R A 1
C46 C 0.27617(16) 0.0122(2) 0.0815(3) 0.0333(8) Uani 1 1 d . A 1
H46A H 0.2873 0.0644 0.0578 0.050 Uiso 1 1 calc R A 1
H46B H 0.2412 -0.0025 0.0461 0.050 Uiso 1 1 calc R A 1
H46C H 0.3054 -0.0253 0.0622 0.050 Uiso 1 1 calc R A 1
C47 C 0.32283(14) 0.0349(2) 0.2607(3) 0.0329(8) Uani 1 1 d . A 1
H47A H 0.3168 0.0371 0.3387 0.049 Uiso 1 1 calc R A 1
H47B H 0.3350 0.0860 0.2347 0.049 Uiso 1 1 calc R A 1
H47C H 0.3516 -0.0040 0.2442 0.049 Uiso 1 1 calc R A 1
C48 C 0.05795(13) 0.25085(19) 0.2579(3) 0.0245(7) Uani 1 1 d . A 1
H48A H 0.0696 0.2638 0.1857 0.037 Uiso 1 1 calc R A 1
H48B H 0.0345 0.2915 0.2851 0.037 Uiso 1 1 calc R A 1
H48C H 0.0379 0.2027 0.2569 0.037 Uiso 1 1 calc R A 1
C49 C 0.05716(13) 0.28029(18) -0.2203(3) 0.0212(6) Uani 1 1 d . A 1
O1GA O 0.0955(5) 0.2998(5) -0.4743(9) 0.033(3) Uiso 0.50 1 d PD B 1
H1G1 H 0.1095 0.2754 -0.5263 0.050 Uiso 0.50 1 calc PR B 1
C1GA C 0.1059(3) 0.3825(4) -0.4873(8) 0.077(2) Uiso 0.50 1 d PD B 1
H1GA H 0.0916 0.4127 -0.4252 0.092 Uiso 0.50 1 calc PR B 1
H1GB H 0.0891 0.4027 -0.5545 0.092 Uiso 0.50 1 calc PR B 1
C2GA C 0.1671(3) 0.3841(3) -0.4921(14) 0.097(4) Uiso 0.50 1 d PD B 1
H2GA H 0.1819 0.4039 -0.4237 0.145 Uiso 0.50 1 calc PR B 1
H2GB H 0.1791 0.4183 -0.5510 0.145 Uiso 0.50 1 calc PR B 1
H2GC H 0.1813 0.3314 -0.5047 0.145 Uiso 0.50 1 calc PR B 1
O1HA O 0.0777(3) 0.3071(3) -0.4824(5) 0.027(2) Uiso 0.50 1 d PRD B 2
H1H1 H 0.0814 0.2762 -0.5344 0.040 Uiso 0.50 1 calc PR B 2
C1HA C 0.1323(7) 0.3474(13) -0.461(2) 0.088(6) Uiso 0.50 1 d PD B 2
H1HA H 0.1352 0.3627 -0.3844 0.106 Uiso 0.50 1 calc PR B 2
H1HB H 0.1640 0.3129 -0.4790 0.106 Uiso 0.50 1 calc PR B 2
C2HA C 0.1322(13) 0.4199(15) -0.534(2) 0.111(10) Uiso 0.50 1 d PD B 2
H2HA H 0.1640 0.4532 -0.5160 0.167 Uiso 0.50 1 calc PR B 2
H2HB H 0.0974 0.4490 -0.5236 0.167 Uiso 0.50 1 calc PR B 2
H2HC H 0.1350 0.4037 -0.6097 0.167 Uiso 0.50 1 calc PR B 2
O1GB O 0.1584(6) 0.5039(8) -0.1557(13) 0.254(5) Uiso 0.688(13) 1 d PD C 1
C1GB C 0.2062(5) 0.4684(7) -0.1077(10) 0.108(4) Uiso 0.688(13) 1 d PD C 1
H1GC H 0.2199 0.4235 -0.1453 0.129 Uiso 0.688(13) 1 calc PR C 1
H1GD H 0.2026 0.4586 -0.0317 0.129 Uiso 0.688(13) 1 calc PR C 1
C2GB C 0.2335(4) 0.5369(8) -0.1327(10) 0.098(4) Uiso 0.688(13) 1 d PD C 1
H2GD H 0.2240 0.5757 -0.0801 0.118 Uiso 0.688(13) 1 calc PR C 1
H2GE H 0.2730 0.5283 -0.1287 0.118 Uiso 0.688(13) 1 calc PR C 1
C3GB C 0.2199(4) 0.5657(7) -0.2374(10) 0.142(4) Uiso 0.688(13) 1 d PD C 1
H3GA H 0.2498 0.5569 -0.2873 0.170 Uiso 0.688(13) 1 calc PR C 1
H3GB H 0.2115 0.6203 -0.2354 0.170 Uiso 0.688(13) 1 calc PR C 1
C4GB C 0.1752(6) 0.5241(11) -0.2630(14) 0.237(8) Uiso 0.688(13) 1 d PD C 1
H4GA H 0.1475 0.5546 -0.2997 0.281 Uiso 0.688(13) 1 calc PR C 1
H4GB H 0.1844 0.4791 -0.3053 0.281 Uiso 0.688(13) 1 calc PR C 1
O1HB O 0.1670(6) 0.4519(8) -0.1893(13) 0.254(5) Uiso 0.312(13) 1 d PD C 1
C1HB C 0.2062(9) 0.4684(11) -0.1077(16) 0.089(7) Uiso 0.312(13) 1 d PD C 1
H1HC H 0.2103 0.4259 -0.0580 0.107 Uiso 0.312(13) 1 calc PR C 2
H1HD H 0.1971 0.5151 -0.0690 0.107 Uiso 0.312(13) 1 calc PR C 2
C2HB C 0.2553(8) 0.4782(12) -0.1749(16) 0.079(7) Uiso 0.312(13) 1 d PD C 2
H2HD H 0.2717 0.4284 -0.1894 0.095 Uiso 0.312(13) 1 calc PR C 2
H2HE H 0.2824 0.5094 -0.1376 0.095 Uiso 0.312(13) 1 calc PR C 2
C3HB C 0.2415(4) 0.5126(7) -0.2671(10) 0.142(4) Uiso 0.312(13) 1 d PD C 2
H3HA H 0.2519 0.4806 -0.3273 0.170 Uiso 0.312(13) 1 calc PR C 2
H3HB H 0.2600 0.5620 -0.2737 0.170 Uiso 0.312(13) 1 calc PR C 2
C4HB C 0.1752(6) 0.5241(11) -0.2630(14) 0.237(8) Uiso 0.312(13) 1 d PD C 2
H4HA H 0.1641 0.5720 -0.2295 0.284 Uiso 0.312(13) 1 calc PR C 2
H4HB H 0.1577 0.5186 -0.3322 0.284 Uiso 0.312(13) 1 calc PR C 2

loop_
_atom_site_aniso_label
_atom_site_aniso_U_11
_atom_site_aniso_U_22
_atom_site_aniso_U_33
_atom_site_aniso_U_23
_atom_site_aniso_U_13
_atom_site_aniso_U_12
O1 0.0248(10) 0.0188(10) 0.0178(11) -0.0020(8) 0.0054(8) -0.0037(8)
O2 0.0191(10) 0.0173(9) 0.0170(10) -0.0003(8) -0.0001(8) -0.0019(8)
O3 0.0208(10) 0.0229(10) 0.0196(11) 0.0008(9) 0.0026(9) -0.0025(8)
O4 0.0262(11) 0.0246(11) 0.0211(11) 0.0029(9) 0.0011(9) -0.0030(9)
O5 0.128(3) 0.0393(16) 0.0174(13) -0.0019(12) 0.0080(17) -0.0222(19)
O6 0.085(2) 0.0400(15) 0.0258(14) -0.0127(12) 0.0127(15) -0.0253(15)
C1 0.0206(13) 0.0159(13) 0.0169(14) -0.0019(11) 0.0065(11) 0.0013(10)
C2 0.0212(14) 0.0195(13) 0.0150(14) -0.0051(11) 0.0018(11) -0.0001(11)
C3 0.0241(14) 0.0166(13) 0.0139(13) -0.0003(11) 0.0005(11) 0.0021(11)
C4 0.0224(14) 0.0161(13) 0.0183(14) -0.0006(11) 0.0058(11) -0.0001(11)
C5 0.0203(13) 0.0168(13) 0.0193(14) -0.0048(11) 0.0020(11) 0.0009(11)
C6 0.0227(14) 0.0130(12) 0.0152(14) -0.0029(11) 0.0014(11) 0.0020(10)
C7 0.0210(14) 0.0168(13) 0.0146(14) -0.0001(11) 0.0006(11) 0.0024(11)
C8 0.0185(13) 0.0140(12) 0.0133(13) 0.0020(10) -0.0004(11) -0.0002(10)
C9 0.0201(14) 0.0167(13) 0.0139(13) 0.0024(11) -0.0005(11) 0.0014(11)
C10 0.0191(14) 0.0223(14) 0.0188(15) 0.0021(12) 0.0015(11) 0.0005(11)
C11 0.0213(14) 0.0212(14) 0.0172(14) 0.0023(11) -0.0002(11) -0.0016(11)
C12 0.0244(15) 0.0167(13) 0.0163(14) -0.0012(11) 0.0013(12) -0.0019(11)
C13 0.0212(14) 0.0169(13) 0.0141(13) 0.0027(11) 0.0028(11) 0.0025(10)
C14 0.0172(13) 0.0183(13) 0.0185(15) 0.0001(12) 0.0007(11) 0.0022(11)
C15 0.0218(14) 0.0171(13) 0.0191(14) -0.0034(11) 0.0059(11) 0.0029(11)
C16 0.0240(14) 0.0171(13) 0.0162(14) -0.0015(11) 0.0025(12) 0.0037(11)
C17 0.0239(14) 0.0176(14) 0.0230(15) -0.0034(12) 0.0022(12) 0.0018(11)
C18 0.0324(17) 0.0152(13) 0.0261(16) 0.0011(12) 0.0047(13) 0.0029(12)
C19 0.0322(17) 0.0182(14) 0.0242(16) 0.0009(12) 0.0004(14) 0.0065(12)
C20 0.0241(15) 0.0211(14) 0.0210(15) -0.0035(12) 0.0000(12) 0.0057(12)
C21 0.0241(15) 0.0244(15) 0.0231(16) 0.0002(12) -0.0014(13) 0.0040(12)
C22 0.0183(13) 0.0249(14) 0.0159(14) 0.0010(12) -0.0015(11) -0.0003(11)
C23 0.0221(14) 0.0261(15) 0.0158(14) 0.0005(12) -0.0059(12) 0.0022(12)
C24 0.0195(14) 0.0315(16) 0.0153(14) 0.0027(12) -0.0032(11) 0.0015(12)
C25 0.0173(13) 0.0304(15) 0.0165(15) 0.0018(12) -0.0017(11) -0.0023(12)
C26 0.0198(14) 0.0256(15) 0.0158(14) -0.0015(12) -0.0040(11) -0.0010(11)
C27 0.0191(14) 0.0262(15) 0.0135(14) -0.0006(11) -0.0041(11) -0.0001(12)
C28 0.0221(14) 0.0253(14) 0.0146(14) -0.0020(12) -0.0001(11) -0.0017(12)
C29 0.0248(15) 0.0206(14) 0.0225(15) -0.0007(12) 0.0051(12) -0.0045(12)
C30 0.0334(18) 0.0235(16) 0.0319(19) 0.0080(14) 0.0075(15) -0.0003(13)
C31 0.0224(15) 0.0347(17) 0.0283(18) 0.0055(14) 0.0060(13) -0.0005(13)
C32 0.052(2) 0.0299(18) 0.036(2) -0.0055(16) 0.0076(18) -0.0248(17)
C33 0.0409(19) 0.0202(15) 0.0253(17) -0.0041(13) 0.0072(15) -0.0070(13)
C34 0.0230(16) 0.0294(16) 0.0281(18) -0.0039(14) 0.0002(13) -0.0059(13)
C35 0.0338(19) 0.051(2) 0.036(2) -0.0041(19) -0.0067(17) -0.0081(17)
C36 0.0274(18) 0.053(2) 0.057(3) -0.019(2) 0.0071(19) -0.0107(17)
C37 0.039(2) 0.0329(19) 0.055(3) 0.0044(19) 0.0042(19) -0.0115(16)
C38 0.0238(15) 0.0213(14) 0.0242(16) -0.0001(13) 0.0038(13) -0.0029(12)
C39 0.042(2) 0.0174(15) 0.040(2) 0.0047(15) 0.0003(17) -0.0020(14)
C40 0.060(3) 0.0222(17) 0.057(3) -0.0012(18) -0.002(2) -0.0109(17)
C41 0.070(3) 0.0252(19) 0.069(3) 0.021(2) -0.022(3) -0.0085(19)
C42 0.055(3) 0.032(2) 0.063(3) 0.009(2) 0.022(2) -0.0067(18)
C43 0.0310(18) 0.0392(19) 0.0319(19) 0.0062(15) 0.0121(15) 0.0039(15)
C44 0.0198(14) 0.0336(17) 0.0202(15) 0.0010(13) 0.0014(12) -0.0040(12)
C45 0.0299(16) 0.0321(16) 0.034(2) -0.0008(15) 0.0041(15) -0.0122(15)
C46 0.0373(19) 0.0394(19) 0.0231(17) 0.0036(15) 0.0046(14) -0.0111(16)
C47 0.0195(15) 0.0428(19) 0.0364(19) 0.0065(17) -0.0036(14) -0.0079(14)
C48 0.0216(15) 0.0263(15) 0.0257(16) -0.0056(13) 0.0016(13) -0.0012(12)
C49 0.0248(15) 0.0213(14) 0.0176(15) -0.0010(12) 0.0005(12) 0.0038(12)

loop_
_atom_type_symbol
_atom_type_description
_atom_type_scat_dispersion_real
_atom_type_scat_dispersion_imag
_atom_type_scat_source
C C 0.0033 0.0000 'International Tables Vol C Tables 4.2.6.8 and 6.1.1.4'
H H 0.0000 0.0000 'International Tables Vol C Tables 4.2.6.8 and 6.1.1.4'
O O 0.0106 0.0000 'International Tables Vol C Tables 4.2.6.8 and 6.1.1.4'

loop_
_geom_angle_atom_site_label_1
_geom_angle_atom_site_label_2
_geom_angle_atom_site_label_3
_geom_angle
C1 O1 C33 112.8(2)
O1 C1 C6 120.1(3)
O1 C1 C2 119.1(3)
O2 C8 C9 119.4(2)
O2 C8 C13 119.6(2)
C1 C6 C5 118.6(3)
C1 C2 C28 120.3(3)
C1 C6 C7 121.1(3)
C2 C3 H3 119.0
C3 C2 C1 118.8(3)
C3 C2 C28 120.7(3)
C4 C29 C31 108.7(2)
C4 C5 C6 122.4(3)
C4 C5 H5A 118.8
C6 C5 H5A 118.8
C3 C4 C5 117.4(3)
C3 C4 C29 122.7(3)
C5 C6 C7 120.2(3)
C5 C4 C29 119.9(3)
C4 C3 C2 121.9(3)
C4 C3 H3 119.0
C4 C29 C32 113.4(3)
C6 C1 C2 120.6(3)
C6 C7 C9 111.6(2)
C6 C7 H7A 109.3
C6 C7 H7B 109.3
H7A C7 H7B 108.0
C8 O2 C38 116.0(2)
C8 C9 C7 120.7(3)
C8 C13 C14 117.3(3)
C9 C8 C13 120.7(3)
C9 C10 C11 121.3(3)
C9 C10 H10 119.3
C9 C7 H7A 109.3
C9 C7 H7B 109.3
C10 C9 C8 118.9(3)
C10 C9 C7 120.3(3)
C10 C11 C34 121.9(3)
C11 C34 C37 108.7(3)
C11 C10 H10 119.3
C11 C12 H12 119.1
C11 C34 C35 110.0(3)
C12 C13 C8 119.0(3)
C12 C11 C10 118.0(3)
C12 C11 C34 120.0(3)
C12 C13 C14 123.5(3)
C15 O3 C43 112.6(2)
C15 C16 C14 119.6(3)
C15 C16 C17 118.8(3)
C15 C20 C19 118.2(3)
C15 C20 C21 121.1(3)
C16 C14 C13 109.6(2)
C16 C15 C20 121.0(3)
C16 C17 C18 122.2(3)
C16 C17 H17 118.9
C16 C15 O3 120.3(3)
C16 C14 H14 107.2
C13 C14 H14 106.0
C13 C12 H12 119.1
C13 C12 C11 121.8(3)
C17 C16 C14 121.5(3)
C17 C18 C39 119.8(3)
C18 C39 C42 108.2(3)
C18 C17 H17 118.9
C18 C19 H19 119.0
C19 C18 C17 117.2(3)
C19 C18 C39 122.8(3)
C19 C20 C21 120.4(3)
C20 C15 O3 118.4(3)
C20 C19 C18 122.1(3)
C20 C19 H19 119.0
H21A C21 H21B 107.6
C22 C27 C26 118.6(3)
C22 C23 C21 123.2(3)
C22 C27 C28 123.4(3)
C22 O4 C48 116.0(2)
C27 C22 O4 120.1(3)
C27 C22 C23 121.2(3)
O4 C22 C23 118.7(3)
C26 C27 C28 118.0(3)
C25 C26 C27 122.3(3)
C25 C26 H26 118.8
C27 C26 H26 118.8
C26 C25 C24 117.4(3)
C26 C25 C44 122.7(3)
C24 C25 C44 119.8(3)
C23 C24 C25 122.8(3)
C23 C24 H24 118.6
C25 C24 H24 118.6
C24 C23 C22 117.6(3)
C24 C23 C21 119.1(3)
C23 C21 C20 114.6(3)
C23 C21 H21A 108.6
C20 C21 H21A 108.6
C23 C21 H21B 108.6
C20 C21 H21B 108.6
C2 C28 C27 115.1(2)
C2 C28 H28A 108.5
C27 C28 H28A 108.5
C2 C28 H28B 108.5
C27 C28 H28B 108.5
H28A C28 H28B 107.5
C30 C29 C4 111.7(3)
C30 C29 C32 105.2(3)
C36 C34 C11 113.2(3)
C36 C34 C35 108.4(3)
C36 C34 C37 107.9(3)
C41 C39 C40 108.1(3)
C41 C39 C18 112.5(3)
C40 C39 C18 110.1(3)
C41 C39 C42 108.9(4)
C40 C39 C42 109.0(4)
C49 C14 C16 112.4(2)
C49 C14 C13 112.9(2)
C49 C14 H14 107.2
C35 C34 C37 108.5(3)
C30 C29 C31 108.7(3)
C32 C29 C31 109.0(3)
C45 C44 C46 108.2(3)
C45 C44 C25 112.7(3)
C46 C44 C25 110.4(3)
C45 C44 C47 108.2(3)
C46 C44 C47 109.9(3)
C25 C44 C47 107.4(3)
O6 C49 O5 123.0(3)
O6 C49 C14 124.9(3)
O5 C49 C14 112.1(3)
O1GA C1GA C2GA 101.3(7)
O1HA C1HA C2HA 105.5(17)
C1GA O1GA H1G1 109.5
C1HA O1HA H1H1 109.5
O1GA C1GA H1GA 111.5
O1GA C1GA H1GB 111.5
C1GA C2GA H2GA 109.5
C1GA C2GA H2GB 109.5
C1GA C2GA H2GC 109.5
O1HA C1HA H1HA 110.7
O1HA C1HA H1HB 110.6
C1HA C2HA H2HA 109.5
C1HA C2HA H2HB 109.5
C1HA C2HA H2HC 109.5
O1GB C1GB C2GB 85.6
O1GB C1GB H1GC 114.4
O1GB C1GB H1GD 114.4
C1GB C2GB C3GB 113.0
C1GB C2GB H2GD 109.0
C1GB C2GB H2GE 109.0
C2GB C3GB C4GB 102.5
C2GB C3GB H3GA 111.3
C2GB C3GB H3GB 111.3
C3GB C4GB O1GB 97.7
C3GB C4GB H4GA 112.2
C3GB C4GB H4GA 112.2
C4GB O1GB C1GB 105.5
O1GB C4GB H4GA 112.2
O1GB C4GB H4GB 112.2
O1HB C1HB C2HB 98.7
O1HB C1HB H1HC 112.0
O1HB C1HB H1HC 112.0
C1HB C2HB C3HB 110.2
C1HB C2HB H2HD 109.6
C1HB C2HB H2HE 109.6
C2HB C3HB C4HB 105.9
C2HB C3HB H3HA 111.0
C2HB C3HB H3HB 111.0
C3HB C4HB O1HB 92.7
C3HB C4HB H4HA 113.2
C3HB C4HB H4HB 113.2
C4HB O1HB C1HB 100.2
O1HB C4HB H4HA 113.2
O1HB C4HB H4HB 113.2

loop_
_geom_bond_atom_site_label_1
_geom_bond_atom_site_label_2
_geom_bond_distance
O1 C1 1.382(3)
O1 C33 1.432(4)
O2 C8 1.377(3)
O2 C38 1.438(4)
O3 C15 1.395(4)
O3 C43 1.429(4)
O4 C22 1.396(4)
O4 C48 1.462(4)
O5 C49 1.286(4)
O5 H5 0.8400
O6 C49 1.198(4)
C1 C6 1.393(4)
C1 C2 1.402(4)
C2 C28 1.520(4)
C3 C2 1.399(4)
C3 H3 0.9500
C4 C3 1.395(4)
C4 C29 1.536(4)
C5 C4 1.396(4)
C5 H5A 0.9500
C6 C5 1.399(4)
C7 C6 1.519(4)
C7 H7A 0.9900
C7 H7B 0.9900
C8 C9 1.399(4)
C8 C13 1.401(4)
C9 C7 1.520(4)
C10 C9 1.399(4)
C10 H10 0.9500
C11 C10 1.404(4)
C11 C34 1.533(4)
C12 C11 1.399(4)
C12 H12 0.9500
C13 C12 1.389(4)
C14 C49 1.525(4)
C14 C13 1.534(4)
C14 H14 1.0000
C15 C16 1.389(4)
C15 C20 1.395(4)
C16 C14 1.528(4)
C17 C16 1.386(4)
C17 H17 0.9500
C18 C17 1.400(5)
C18 C39 1.539(5)
C19 C18 1.396(5)
C19 H19 0.9500
C20 C19 1.398(5)
C20 C21 1.525(4)
C21 H21A 0.9900
C21 H21B 0.9900
C22 C23 1.406(4)
C25 C44 1.536(4)
C23 C24 1.394(4)
C23 C21 1.518(4)
C25 C26 1.383(4)
C24 C25 1.396(4)
C26 C27 1.398(4)
C27 C28 1.528(4)
C27 C22 1.392(4)
C28 H28A 0.9900
C28 H28B 0.9900
C29 C30 1.527(5)
C29 C32 1.466(5)
C29 C31 1.538(4)
C30 H30A 0.9800
C30 H30B 0.9800
C30 H30C 0.9800
C31 H31A 0.9800
C31 H31B 0.9800
C31 H31C 0.9800
C33 H33A 0.9800
C33 H33B 0.9800
C33 H33C 0.9800
C34 C36 1.527(5)
C34 C35 1.538(6)
C34 C37 1.543(5)
C35 H35A 0.9800
C35 H35B 0.9800
C35 H35C 0.9800
C36 H36A 0.9800
C36 H36B 0.9800
C36 H36C 0.9800
C37 H37A 0.9800
C37 H37B 0.9800
C37 H37C 0.9800
C38 H38A 0.9800
C38 H38B 0.9800
C38 H38C 0.9800
C39 C41 1.525(6)
C39 C40 1.531(6)
C39 C42 1.547(6)
C40 H40A 0.9800
C40 H40B 0.9800
C40 H40C 0.9800
C41 H41A 0.9800
C41 H41B 0.9800
C41 H41C 0.9800
C42 H42A 0.9800
C42 H42B 0.9800
C42 H42C 0.9800
C43 H43A 0.9800
C43 H43B 0.9800
C43 H43C 0.9800
C44 C45 1.521(5)
C44 C46 1.537(5)
C44 C47 1.542(5)
C45 H45A 0.9800
C45 H45B 0.9800
C45 H45C 0.9800
C46 H46A 0.9800
C46 H46B 0.9800
C46 H46C 0.9800
C47 H47A 0.9800
C47 H47B 0.9800
C47 H47C 0.9800
C48 H48A 0.9600
C48 H48B 0.9600
C48 H48C 0.9600
O1GA C1GA 1.451(9)
O1GA H1G1 0.8400
C1GA C2GA 1.469(8)
O1HA C1HA 1.505(11)
O1HA H1H1 0.8400
C1HA C2HA 1.541(12)
C1GA H1GA 0.9900
C1GA H1GB 0.9900
C2GA H2GA 0.9800
C2GA H2GB 0.9800
C2GA H2GC 0.9800
C1HA H1HA 0.9900
C1HA H1HB 0.9900
C2HA H2HA 0.9800
C2HA H2HB 0.9800
C2HA H2HC 0.9800
O1GB C1GB 1.428(9)
C1GB H1GC 0.9600
C1GB H1GD 0.9600
C2GB H2GD 0.9600
C2GB H2GE 0.9600
C2GB C3GB 1.428(9)
C3GB H3GA 0.9600
C3GB H3GB 0.9600
C3GB C4GB 1.327(9)
C4GB H4GA 0.9600
C4GB H4GB 0.9600
O1HB C1HB 1.412(10)
O1HB C4HB 1.553(9)
C1HB C2HB 1.453(10)
C1HB H1HC 0.9600
C1HB H1HD 0.9600
C2HB H2HD 0.9600
C2HB H2HE 0.9600
C3HB H3HA 0.9600
C3HB H3HB 0.9600
C3HB C4HB 1.603(10)
C4HB H4HA 0.9600
C4HB H4HB 0.9600

loop_
_geom_torsion_atom_site_label_1
_geom_torsion_atom_site_label_2
_geom_torsion_atom_site_label_3
_geom_torsion_atom_site_label_4
_geom_torsion
O1 C1 C6 C5 179.8(2)
C2 C1 C6 C5 -5.0(4)
O1 C1 C6 C7 -5.1(4)
C2 C1 C6 C7 170.0(2)
C9 C7 C6 C1 -107.4(3)
C9 C7 C6 C5 67.6(3)
C1 C6 C5 C4 0.4(4)
C7 C6 C5 C4 -174.7(3)
C6 C5 C4 C3 2.9(4)
C6 C5 C4 C29 -179.6(3)
C5 C4 C3 C2 -1.6(4)
C29 C4 C3 C2 -179.1(3)
C4 C3 C2 C1 -2.8(4)
C4 C3 C2 C28 172.2(3)
C1 C2 C28 C27 51.8(4)
O1 C1 C2 C3 -178.5(3)
C6 C1 C2 C3 6.3(4)
O1 C1 C2 C28 6.4(4)
C6 C1 C2 C28 -168.8(3)
C3 C4 C29 C30 8.3(4)
C3 C4 C29 C32 127.0(3)
C3 C4 C29 C31 -111.7(3)
C3 C2 C28 C27 -123.1(3)
C5 C4 C29 C30 -169.1(3)
C5 C4 C29 C31 71.0(4)
C5 C4 C29 C32 -50.4(4)
O2 C8 C13 C12 -171.6(3)
C8 C13 C12 C11 0.3(4)
O2 C8 C9 C7 -6.0(4)
C13 C8 C9 C7 179.5(3)
C8 C9 C7 C6 80.1(3)
C9 C8 C13 C12 2.9(4)
O2 C8 C13 C14 4.0(4)
C9 C8 C13 C14 178.5(3)
O2 C8 C9 C10 171.2(3)
C10 C9 C7 C6 -97.1(3)
C10 C11 C34 C36 0.1(5)
C10 C11 C34 C35 -121.3(3)
C10 C11 C34 C37 120.0(4)
C11 C10 C9 C8 0.5(4)
C11 C10 C9 C7 177.8(3)
C12 C11 C34 C35 60.5(4)
C12 C11 C34 C36 -178.1(3)
C12 C11 C34 C37 -58.2(4)
C13 C8 C9 C10 -3.3(4)
C13 C14 C49 O6 77.8(4)
C13 C14 C49 O5 -100.3(4)
C14 C13 C12 C11 -175.0(3)
C13 C12 C11 C10 -2.9(5)
C13 C12 C11 C34 175.4(3)
C12 C11 C10 C9 2.5(4)
C15 C20 C21 C23 -49.8(4)
C15 C20 C19 C18 5.2(5)
O3 C15 C20 C19 176.9(3)
O3 C15 C20 C21 -8.3(4)
C16 C14 C49 O6 -46.8(4)
C16 C14 C49 O5 135.2(3)
C16 C15 C20 C19 -8.3(4)
C16 C15 C20 C21 166.5(3)
C17 C18 C39 C41 -172.9(4)
C17 C18 C39 C40 -52.2(4)
C17 C18 C39 C42 66.8(4)
C19 C18 C17 C16 -3.0(5)
C21 C20 C19 C18 -169.7(3)
C20 C19 C18 C17 0.3(5)
C20 C19 C18 C39 175.1(3)
C20 C15 C16 C17 5.9(4)
O3 C15 C16 C17 -179.5(3)
C20 C15 C16 C14 -169.7(3)
O3 C15 C16 C14 5.0(4)
C16 C14 C13 C12 92.8(3)
C18 C17 C16 C15 0.0(4)
C18 C17 C16 C14 175.4(3)
C15 C16 C14 C49 -118.8(3)
C17 C16 C14 C49 65.8(4)
C15 C16 C14 C13 114.9(3)
C16 C14 C13 C8 -82.5(3)
C17 C16 C14 C13 -60.5(4)
C19 C20 C21 C23 124.9(3)
C19 C18 C39 C41 12.5(5)
C19 C18 C39 C40 133.2(4)
C19 C18 C39 C42 -107.8(4)
C25 C24 C23 C21 176.6(3)
C24 C25 C44 C46 -50.8(4)
C24 C25 C44 C45 -171.9(3)
C24 C25 C44 C47 68.9(4)
C24 C23 C21 C20 117.7(3)
O4 C22 C27 C26 -179.5(3)
C23 C22 C27 C26 -2.7(4)
O4 C22 C27 C28 -2.2(4)
C23 C22 C27 C28 174.6(3)
C22 C27 C26 C25 0.5(4)
C28 C27 C26 C25 -177.0(3)
C27 C26 C25 C24 1.3(4)
C27 C26 C25 C44 178.4(3)
C26 C25 C24 C23 -0.9(4)
C22 C27 C28 C2 61.8(4)
C22 C23 C21 C20 -64.6(4)
C27 C22 C23 C21 -174.6(3)
C27 C22 C23 C24 3.1(4)
O4 C22 C23 C24 179.9(3)
O4 C22 C23 C21 2.2(4)
C26 C27 C28 C2 -120.9(3)
C26 C25 C44 C45 11.1(4)
C26 C25 C44 C46 132.2(3)
C26 C25 C44 C47 -108.0(3)
C33 O1 C1 C6 -93.6(3)
C33 O1 C1 C2 91.2(3)
C34 C11 C10 C9 -175.8(3)
C38 O2 C8 C9 92.2(3)
C38 O2 C8 C13 -93.2(3)
C39 C18 C17 C16 -177.9(3)
C43 O3 C15 C16 96.0(3)
C43 O3 C15 C20 -89.2(3)
C44 C25 C24 C23 -178.1(3)
C48 O4 C22 C27 -90.8(3)
C48 O4 C22 C23 92.3(3)
C49 C14 C13 C12 -33.3(4)
C49 C14 C13 C8 151.4(3)
O1GB C1GB C2GB C3GB -42.1(12)
C1GB C2GB C3GB C4GB 14.0(15)
C2GB C3GB C4GB O1GB 22.5(12)
C3GB C4GB O1GB C1GB -54.5(14)
C4GB O1HB C1GB C2GB -1.8(14)
O1HB C1HB C2HB C3HB 36.4(13)
C1HB C2HB C3HB C4HB -2.4(15)
C2HB C3HB C4HB O1HB -28.7(12)
C3HB C4HB O1HB C1HB 50.8(13)
C4HB O1HB C1HB C2HB -54.8(12)
